data_7158192
loop_
_publ_author_name
'Ge, Yuhua'
'Chen, Xingyue'
'Dong, Yi'
'Wang, Hua-Nan'
'Li, Yangyan'
'Chen, Gang'

_publ_section_title
;
 Access to benzene-modified 2<sup>nd</sup> generation strigolactams and
 GR24 by merging C-H olefination with decarboxylative Giese cyclization.
;
_journal_issue 33
_journal_name_full 'Organic &amp; biomolecular chemistry'
_journal_page_first 7141
_journal_page_last 7146
_journal_paper_doi 10.1039/d1ob01234g
_journal_volume 19
_journal_year 2021
_chemical_formula_moiety 'C17 H14 Cl N O4'
_chemical_formula_sum 'C17 H14 Cl N O4'
_chemical_formula_weight 331.74
_space_group_crystal_system monoclinic
_space_group_IT_number 14
_space_group_name_Hall '-P 2ybc'
_space_group_name_H-M_alt 'P 1 21/c 1'
_atom_sites_solution_hydrogens geom
_audit_creation_method SHELXL-2018/3
_audit_update_record
;
2021-05-10 deposited with the CCDC.	2021-07-27 downloaded from the CCDC.
;
_cell_angle_alpha 90
_cell_angle_beta 105.575(13)
_cell_angle_gamma 90
_cell_formula_units_Z 8
_cell_length_a 11.168(2)
_cell_length_b 15.730(2)
_cell_length_c 18.350(3)
_cell_measurement_reflns_used 9948
_cell_measurement_temperature 173(2)
_cell_measurement_theta_max 68.24
_cell_measurement_theta_min 3.76
_cell_volume 3105.2(9)
_computing_structure_refinement 'SHELXL-2018/3 (Sheldrick, 2018)'
_computing_structure_solution 'SHELXT 2018/2 (Sheldrick, 2018)'
_diffrn_ambient_temperature 173(2)
_diffrn_measured_fraction_theta_full 0.999
_diffrn_measured_fraction_theta_max 0.995
_diffrn_measurement_device_type 'Bruker D8 VENTURE'
_diffrn_measurement_method '\f and \w scans'
_diffrn_radiation_type CuK\a
_diffrn_radiation_wavelength 1.54178
_diffrn_reflns_av_R_equivalents 0.0680
_diffrn_reflns_av_unetI/netI 0.0372
_diffrn_reflns_Laue_measured_fraction_full 0.999
_diffrn_reflns_Laue_measured_fraction_max 0.995
_diffrn_reflns_limit_h_max 13
_diffrn_reflns_limit_h_min -13
_diffrn_reflns_limit_k_max 18
_diffrn_reflns_limit_k_min -18
_diffrn_reflns_limit_l_max 22
_diffrn_reflns_limit_l_min -22
_diffrn_reflns_number 47550
_diffrn_reflns_point_group_measured_fraction_full 0.999
_diffrn_reflns_point_group_measured_fraction_max 0.995
_diffrn_reflns_theta_full 67.679
_diffrn_reflns_theta_max 68.567
_diffrn_reflns_theta_min 3.761
_exptl_absorpt_coefficient_mu 2.362
_exptl_crystal_colour colourless
_exptl_crystal_density_diffrn 1.419
_exptl_crystal_description block
_exptl_crystal_F_000 1376
_exptl_crystal_size_max 0.220
_exptl_crystal_size_mid 0.200
_exptl_crystal_size_min 0.180
_exptl_transmission_factor_max 0.7531
_exptl_transmission_factor_min 0.6201
_refine_diff_density_max 0.466
_refine_diff_density_min -0.495
_refine_diff_density_rms 0.044
_refine_ls_extinction_method none
_refine_ls_goodness_of_fit_ref 1.051
_refine_ls_hydrogen_treatment constr
_refine_ls_matrix_type full
_refine_ls_number_parameters 417
_refine_ls_number_reflns 5696
_refine_ls_number_restraints 0
_refine_ls_restrained_S_all 1.051
_refine_ls_R_factor_all 0.0595
_refine_ls_R_factor_gt 0.0446
_refine_ls_shift/su_max 0.001
_refine_ls_shift/su_mean 0.000
_refine_ls_structure_factor_coef Fsqd
_refine_ls_weighting_details 'w=1/[\s^2^(Fo^2^)+(0.0631P)^2^+1.2100P] where P=(Fo^2^+2Fc^2^)/3'
_refine_ls_weighting_scheme calc
_refine_ls_wR_factor_gt 0.1200
_refine_ls_wR_factor_ref 0.1303
_reflns_Friedel_coverage 0.000
_reflns_number_gt 4444
_reflns_number_total 5696
_reflns_threshold_expression 'I > 2\s(I)'
_cod_data_source_file d1ob01234g2.cif
_cod_data_source_block t_a
_cod_depositor_comments 'Adding full bibliography for 7158192--7158193.cif.'
_cod_original_sg_symbol_H-M 'P 21/c'
_cod_database_code 7158192
_shelx_shelxl_version_number 2018/3
_shelx_space_group_comment
;
The symmetry employed for this shelxl refinement is uniquely defined
by the following loop, which should always be used as a source of
symmetry information in preference to the above space-group names.
They are only intended as comments.
;
_shelx_estimated_absorpt_t_min 0.625
_shelx_estimated_absorpt_t_max 0.676

loop_
_space_group_symop_operation_xyz
'x, y, z'
'-x, y+1/2, -z+1/2'
'-x, -y, -z'
'x, -y-1/2, z-1/2'

loop_
_atom_site_label
_atom_site_type_symbol
_atom_site_fract_x
_atom_site_fract_y
_atom_site_fract_z
_atom_site_U_iso_or_equiv
_atom_site_adp_type
_atom_site_occupancy
_atom_site_site_symmetry_order
_atom_site_calc_flag
_atom_site_refinement_flags_posn
_atom_site_refinement_flags_adp
_atom_site_refinement_flags_occupancy
_atom_site_disorder_assembly
_atom_site_disorder_group
Cl1 Cl 0.82508(9) 0.71610(4) 0.10852(3) 0.0835(3) Uani 1 1 d . . . . .
C1 C 0.88938(18) 0.65792(12) 0.46154(10) 0.0332(4) Uani 1 1 d . . . . .
H1 H 0.951245 0.673015 0.510206 0.040 Uiso 1 1 calc R U . . .
O1 O 0.81714(13) 0.43771(8) 0.44219(7) 0.0374(3) Uani 1 1 d . . . . .
N1 N 0.82181(15) 0.58085(10) 0.46956(8) 0.0336(4) Uani 1 1 d . . . . .
H1A H 0.763549 0.579983 0.493699 0.040 Uiso 1 1 calc R U . . .
Cl2 Cl 0.65697(10) 0.29540(4) 0.91177(4) 0.0895(3) Uani 1 1 d . . . . .
N2 N 0.65696(15) 0.41807(10) 0.54188(9) 0.0345(4) Uani 1 1 d . . . . .
H2 H 0.711084 0.420302 0.514821 0.041 Uiso 1 1 calc R U . . .
C2 C 0.80396(19) 0.73327(12) 0.43055(11) 0.0353(4) Uani 1 1 d . . . . .
H2A H 0.722811 0.726993 0.442152 0.042 Uiso 1 1 calc R U . . .
H2AB H 0.842553 0.787547 0.452169 0.042 Uiso 1 1 calc R U . . .
O2 O 1.06862(13) 0.51254(8) 0.31330(8) 0.0385(3) Uani 1 1 d . . . . .
C4 C 0.70370(19) 0.77258(12) 0.28914(12) 0.0418(5) Uani 1 1 d . . . . .
H4 H 0.640044 0.806003 0.300343 0.050 Uiso 1 1 calc R U . . .
O4 O 0.96500(15) 0.37638(11) 0.10038(10) 0.0603(5) Uani 1 1 d . . . . .
O3 O 1.02208(13) 0.40231(9) 0.22532(8) 0.0419(3) Uani 1 1 d . . . . .
C3 C 0.78859(18) 0.72995(11) 0.34630(11) 0.0320(4) Uani 1 1 d . . . . .
O5 O 0.65101(13) 0.56181(8) 0.56310(7) 0.0398(3) Uani 1 1 d . . . . .
C5 C 0.7124(2) 0.76610(13) 0.21529(13) 0.0486(6) Uani 1 1 d . . . . .
H5 H 0.653177 0.793559 0.175256 0.058 Uiso 1 1 calc R U . . .
C8 C 0.88004(17) 0.67939(11) 0.32956(10) 0.0308(4) Uani 1 1 d . . . . .
O8 O 0.52974(15) 0.62099(12) 0.90941(9) 0.0578(4) Uani 1 1 d . . . . .
C7 C 0.8926(2) 0.67450(12) 0.25644(11) 0.0391(5) Uani 1 1 d . . . . .
H7 H 0.956809 0.641698 0.245159 0.047 Uiso 1 1 calc R U . . .
O7 O 0.46329(13) 0.59601(9) 0.78460(8) 0.0411(3) Uani 1 1 d . . . . .
C6 C 0.8081(2) 0.71922(13) 0.20058(12) 0.0481(6) Uani 1 1 d . . . . .
O6 O 0.40791(13) 0.48638(8) 0.69727(7) 0.0364(3) Uani 1 1 d . . . . .
C9 C 0.95572(17) 0.63373(11) 0.39939(10) 0.0312(4) Uani 1 1 d . . . . .
H9 H 1.044741 0.652010 0.413517 0.037 Uiso 1 1 calc R U . . .
C10 C 0.85502(17) 0.51109(11) 0.43737(10) 0.0315(4) Uani 1 1 d . . . . .
C11 C 0.94290(17) 0.53842(12) 0.39421(10) 0.0309(4) Uani 1 1 d . . . . .
C12 C 0.99473(17) 0.48393(12) 0.35669(11) 0.0335(4) Uani 1 1 d . . . . .
H12 H 0.980458 0.424683 0.359964 0.040 Uiso 1 1 calc R U . . .
C13 C 1.11939(18) 0.44876(12) 0.27591(11) 0.0364(4) Uani 1 1 d . . . . .
H13 H 1.174712 0.409825 0.313304 0.044 Uiso 1 1 calc R U . . .
C15 C 1.1407(2) 0.46770(13) 0.15524(13) 0.0420(5) Uani 1 1 d . . . . .
C14 C 1.18885(19) 0.48960(13) 0.22651(13) 0.0407(5) Uani 1 1 d . . . . .
H14 H 1.258212 0.526305 0.243863 0.049 Uiso 1 1 calc R U . . .
C17 C 1.1779(3) 0.49052(17) 0.08501(15) 0.0645(7) Uani 1 1 d . . . . .
H17A H 1.191202 0.438454 0.058917 0.097 Uiso 1 1 calc R U . . .
H17B H 1.254888 0.523756 0.098736 0.097 Uiso 1 1 calc R U . . .
H17C H 1.111814 0.524251 0.051486 0.097 Uiso 1 1 calc R U . . .
C16 C 1.0338(2) 0.41135(13) 0.15280(12) 0.0409(5) Uani 1 1 d . . . . .
C18 C 0.60255(18) 0.33840(12) 0.55749(11) 0.0349(4) Uani 1 1 d . . . . .
H18 H 0.543185 0.315303 0.510822 0.042 Uiso 1 1 calc R U . . .
C19 C 0.7003(2) 0.27239(12) 0.59397(12) 0.0418(5) Uani 1 1 d . . . . .
H19A H 0.673811 0.214760 0.574496 0.050 Uiso 1 1 calc R U . . .
H19B H 0.781048 0.285609 0.583923 0.050 Uiso 1 1 calc R U . . .
C20 C 0.70990(18) 0.27830(11) 0.67732(12) 0.0365(4) Uani 1 1 d . . . . .
C21 C 0.7969(2) 0.24178(13) 0.73771(15) 0.0521(6) Uani 1 1 d . . . . .
H21 H 0.865935 0.211837 0.729392 0.063 Uiso 1 1 calc R U . . .
C22 C 0.7828(3) 0.24910(14) 0.81009(15) 0.0599(7) Uani 1 1 d . . . . .
H22 H 0.842986 0.225207 0.851817 0.072 Uiso 1 1 calc R U . . .
C23 C 0.6798(3) 0.29180(13) 0.82148(12) 0.0526(6) Uani 1 1 d . . . . .
C24 C 0.5937(2) 0.33090(12) 0.76243(11) 0.0411(5) Uani 1 1 d . . . . .
H24 H 0.524851 0.360986 0.770758 0.049 Uiso 1 1 calc R U . . .
C25 C 0.61166(18) 0.32459(11) 0.69053(10) 0.0315(4) Uani 1 1 d . . . . .
C26 C 0.53323(17) 0.36390(11) 0.61814(10) 0.0312(4) Uani 1 1 d . . . . .
H26 H 0.446186 0.341621 0.604728 0.037 Uiso 1 1 calc R U . . .
C27 C 0.53585(17) 0.45962(12) 0.61747(10) 0.0307(4) Uani 1 1 d . . . . .
C28 C 0.61936(18) 0.48790(12) 0.57138(10) 0.0326(4) Uani 1 1 d . . . . .
C29 C 0.47904(18) 0.51416(12) 0.65189(10) 0.0342(4) Uani 1 1 d . . . . .
H29 H 0.487800 0.573460 0.644960 0.041 Uiso 1 1 calc R U . . .
C30 C 0.36191(18) 0.55139(12) 0.73565(11) 0.0342(4) Uani 1 1 d . . . . .
H30 H 0.306954 0.591168 0.698933 0.041 Uiso 1 1 calc R U . . .
C31 C 0.29400(18) 0.51305(12) 0.78729(11) 0.0356(4) Uani 1 1 d . . . . .
H31 H 0.221865 0.478556 0.771324 0.043 Uiso 1 1 calc R U . . .
C32 C 0.34790(18) 0.53365(13) 0.85822(12) 0.0378(4) Uani 1 1 d . . . . .
C33 C 0.45664(19) 0.58738(13) 0.85781(11) 0.0392(5) Uani 1 1 d . . . . .
C34 C 0.3160(2) 0.51072(16) 0.92998(13) 0.0535(6) Uani 1 1 d . . . . .
H34A H 0.236725 0.480049 0.917899 0.080 Uiso 1 1 calc R U . . .
H34B H 0.308880 0.562643 0.958040 0.080 Uiso 1 1 calc R U . . .
H34C H 0.381523 0.474474 0.960965 0.080 Uiso 1 1 calc R U . . .

loop_
_atom_site_aniso_label
_atom_site_aniso_U_11
_atom_site_aniso_U_22
_atom_site_aniso_U_33
_atom_site_aniso_U_23
_atom_site_aniso_U_13
_atom_site_aniso_U_12
Cl1 0.1589(8) 0.0614(4) 0.0363(3) 0.0138(3) 0.0368(4) 0.0019(4)
C1 0.0403(11) 0.0325(9) 0.0269(9) -0.0026(8) 0.0093(8) -0.0016(8)
O1 0.0527(8) 0.0293(7) 0.0339(7) 0.0039(5) 0.0181(6) 0.0018(6)
N1 0.0459(9) 0.0314(8) 0.0270(8) 0.0013(6) 0.0159(7) 0.0013(7)
Cl2 0.1728(9) 0.0614(4) 0.0342(3) 0.0115(3) 0.0275(4) -0.0143(5)
N2 0.0471(10) 0.0336(8) 0.0285(8) 0.0015(6) 0.0200(7) 0.0012(7)
C2 0.0424(11) 0.0298(9) 0.0373(11) -0.0023(8) 0.0167(9) 0.0000(8)
O2 0.0458(8) 0.0301(7) 0.0465(8) -0.0008(6) 0.0242(7) 0.0036(6)
C4 0.0410(11) 0.0313(10) 0.0510(13) 0.0084(9) 0.0089(10) 0.0024(8)
O4 0.0526(10) 0.0719(11) 0.0536(10) -0.0146(9) 0.0096(8) -0.0090(8)
O3 0.0445(8) 0.0385(7) 0.0484(8) -0.0051(6) 0.0224(7) -0.0076(6)
C3 0.0370(10) 0.0255(9) 0.0349(10) 0.0011(7) 0.0121(8) -0.0037(7)
O5 0.0580(9) 0.0306(7) 0.0361(7) 0.0054(6) 0.0219(7) 0.0031(6)
C5 0.0591(14) 0.0352(11) 0.0440(12) 0.0142(9) 0.0009(11) -0.0024(10)
C8 0.0372(10) 0.0242(9) 0.0323(9) 0.0021(7) 0.0115(8) -0.0042(7)
O8 0.0517(10) 0.0766(12) 0.0438(9) -0.0130(8) 0.0104(8) -0.0133(8)
C7 0.0600(13) 0.0274(9) 0.0358(10) 0.0030(8) 0.0231(10) -0.0025(9)
O7 0.0448(8) 0.0430(8) 0.0407(8) -0.0057(6) 0.0208(7) -0.0076(6)
C6 0.0815(17) 0.0330(11) 0.0292(10) 0.0056(8) 0.0141(11) -0.0111(11)
O6 0.0477(8) 0.0310(7) 0.0361(7) -0.0003(5) 0.0210(6) 0.0045(6)
C9 0.0324(10) 0.0316(10) 0.0301(9) -0.0010(7) 0.0095(8) -0.0005(7)
C10 0.0395(10) 0.0319(10) 0.0219(8) 0.0032(7) 0.0062(8) 0.0039(8)
C11 0.0341(10) 0.0323(9) 0.0253(9) 0.0034(7) 0.0061(8) 0.0034(8)
C12 0.0373(10) 0.0322(10) 0.0320(10) 0.0038(8) 0.0112(8) 0.0031(8)
C13 0.0367(10) 0.0331(10) 0.0422(11) -0.0030(8) 0.0153(9) 0.0041(8)
C15 0.0459(12) 0.0363(11) 0.0485(12) 0.0017(9) 0.0209(10) 0.0005(9)
C14 0.0370(11) 0.0374(11) 0.0531(13) -0.0046(9) 0.0213(10) -0.0013(8)
C17 0.0871(19) 0.0609(16) 0.0573(16) 0.0009(12) 0.0398(15) -0.0120(14)
C16 0.0421(11) 0.0410(11) 0.0418(12) -0.0030(9) 0.0150(10) 0.0011(9)
C18 0.0432(11) 0.0341(10) 0.0311(9) -0.0063(8) 0.0165(9) -0.0042(8)
C19 0.0509(12) 0.0318(10) 0.0533(13) 0.0003(9) 0.0323(11) 0.0007(9)
C20 0.0376(11) 0.0240(9) 0.0489(12) 0.0032(8) 0.0132(9) -0.0030(8)
C21 0.0460(13) 0.0335(11) 0.0728(17) 0.0126(11) 0.0088(12) 0.0004(9)
C22 0.0703(17) 0.0356(12) 0.0569(15) 0.0165(11) -0.0121(13) -0.0049(11)
C23 0.0881(18) 0.0310(11) 0.0342(11) 0.0060(9) 0.0088(12) -0.0129(11)
C24 0.0628(14) 0.0269(10) 0.0360(11) 0.0019(8) 0.0174(10) -0.0048(9)
C25 0.0402(10) 0.0232(9) 0.0329(9) -0.0002(7) 0.0130(8) -0.0054(7)
C26 0.0330(10) 0.0342(10) 0.0283(9) -0.0024(8) 0.0114(8) -0.0020(7)
C27 0.0349(10) 0.0349(10) 0.0221(8) 0.0021(7) 0.0071(8) 0.0035(8)
C28 0.0400(11) 0.0359(10) 0.0212(9) 0.0033(7) 0.0071(8) 0.0025(8)
C29 0.0405(11) 0.0341(10) 0.0300(9) 0.0042(8) 0.0133(8) 0.0042(8)
C30 0.0386(10) 0.0327(10) 0.0330(10) -0.0028(8) 0.0126(8) 0.0043(8)
C31 0.0337(10) 0.0353(10) 0.0403(11) -0.0008(8) 0.0141(9) 0.0015(8)
C32 0.0405(11) 0.0381(10) 0.0387(11) 0.0024(9) 0.0172(9) 0.0037(8)
C33 0.0397(11) 0.0441(11) 0.0349(11) -0.0029(9) 0.0120(9) 0.0029(9)
C34 0.0649(15) 0.0608(15) 0.0412(12) 0.0030(11) 0.0255(11) -0.0040(12)

loop_
_atom_type_symbol
_atom_type_description
_atom_type_scat_dispersion_real
_atom_type_scat_dispersion_imag
_atom_type_scat_source
C C 0.0181 0.0091 'International Tables Vol C Tables 4.2.6.8 and 6.1.1.4'
H H 0.0000 0.0000 'International Tables Vol C Tables 4.2.6.8 and 6.1.1.4'
Cl Cl 0.3639 0.7018 'International Tables Vol C Tables 4.2.6.8 and 6.1.1.4'
N N 0.0311 0.0180 'International Tables Vol C Tables 4.2.6.8 and 6.1.1.4'
O O 0.0492 0.0322 'International Tables Vol C Tables 4.2.6.8 and 6.1.1.4'

loop_
_geom_angle_atom_site_label_1
_geom_angle_atom_site_label_2
_geom_angle_atom_site_label_3
_geom_angle
_geom_angle_site_symmetry_1
_geom_angle_site_symmetry_3
_geom_angle_publ_flag
N1 C1 C2 113.19(16) . . ?
N1 C1 C9 103.35(14) . . ?
C2 C1 C9 106.69(15) . . ?
C10 N1 C1 115.04(15) . . ?
C28 N2 C18 115.70(15) . . ?
C3 C2 C1 103.98(15) . . ?
C12 O2 C13 115.56(14) . . ?
C3 C4 C5 119.4(2) . . ?
C16 O3 C13 108.78(15) . . ?
C4 C3 C8 120.23(18) . . ?
C4 C3 C2 128.74(18) . . ?
C8 C3 C2 110.93(17) . . ?
C6 C5 C4 119.3(2) . . ?
C7 C8 C3 121.03(18) . . ?
C7 C8 C9 127.85(17) . . ?
C3 C8 C9 111.12(16) . . ?
C6 C7 C8 117.49(19) . . ?
C33 O7 C30 109.00(15) . . ?
C5 C6 C7 122.4(2) . . ?
C5 C6 Cl1 119.53(17) . . ?
C7 C6 Cl1 118.12(19) . . ?
C29 O6 C30 114.85(14) . . ?
C11 C9 C8 113.38(15) . . ?
C11 C9 C1 103.44(14) . . ?
C8 C9 C1 103.63(15) . . ?
O1 C10 N1 126.03(17) . . ?
O1 C10 C11 126.58(17) . . ?
N1 C10 C11 107.38(16) . . ?
C12 C11 C10 122.31(17) . . ?
C12 C11 C9 128.96(17) . . ?
C10 C11 C9 108.69(15) . . ?
C11 C12 O2 120.35(17) . . ?
O2 C13 O3 110.11(15) . . ?
O2 C13 C14 109.34(16) . . ?
O3 C13 C14 104.80(16) . . ?
C14 C15 C16 107.33(19) . . ?
C14 C15 C17 131.0(2) . . ?
C16 C15 C17 121.7(2) . . ?
C15 C14 C13 110.52(18) . . ?
O4 C16 O3 121.6(2) . . ?
O4 C16 C15 129.9(2) . . ?
O3 C16 C15 108.53(18) . . ?
N2 C18 C19 112.67(16) . . ?
N2 C18 C26 103.37(14) . . ?
C19 C18 C26 107.10(15) . . ?
C20 C19 C18 104.54(15) . . ?
C21 C20 C25 119.6(2) . . ?
C21 C20 C19 129.0(2) . . ?
C25 C20 C19 111.38(17) . . ?
C22 C21 C20 119.8(2) . . ?
C21 C22 C23 119.6(2) . . ?
C24 C23 C22 121.6(2) . . ?
C24 C23 Cl2 118.8(2) . . ?
C22 C23 Cl2 119.64(19) . . ?
C23 C24 C25 117.7(2) . . ?
C24 C25 C20 121.60(19) . . ?
C24 C25 C26 127.39(18) . . ?
C20 C25 C26 111.01(16) . . ?
C27 C26 C25 114.06(15) . . ?
C27 C26 C18 103.63(14) . . ?
C25 C26 C18 103.81(15) . . ?
C29 C27 C28 122.15(17) . . ?
C29 C27 C26 129.14(17) . . ?
C28 C27 C26 108.69(15) . . ?
O5 C28 N2 126.15(17) . . ?
O5 C28 C27 126.54(17) . . ?
N2 C28 C27 107.29(16) . . ?
C27 C29 O6 120.97(17) . . ?
O6 C30 O7 109.65(15) . . ?
O6 C30 C31 109.81(15) . . ?
O7 C30 C31 104.59(15) . . ?
C32 C31 C30 110.64(18) . . ?
C31 C32 C33 107.01(17) . . ?
C31 C32 C34 130.9(2) . . ?
C33 C32 C34 122.06(19) . . ?
O8 C33 O7 121.81(19) . . ?
O8 C33 C32 129.43(19) . . ?
O7 C33 C32 108.75(17) . . ?

loop_
_geom_bond_atom_site_label_1
_geom_bond_atom_site_label_2
_geom_bond_distance
_geom_bond_site_symmetry_2
_geom_bond_publ_flag
Cl1 C6 1.751(2) . ?
C1 N1 1.456(2) . ?
C1 C2 1.532(3) . ?
C1 C9 1.565(2) . ?
O1 C10 1.241(2) . ?
N1 C10 1.345(2) . ?
Cl2 C23 1.744(2) . ?
N2 C28 1.341(2) . ?
N2 C18 1.454(2) . ?
C2 C3 1.510(3) . ?
O2 C12 1.368(2) . ?
O2 C13 1.417(2) . ?
C4 C3 1.384(3) . ?
C4 C5 1.388(3) . ?
O4 C16 1.192(3) . ?
O3 C16 1.379(2) . ?
O3 C13 1.426(2) . ?
C3 C8 1.392(3) . ?
O5 C28 1.236(2) . ?
C5 C6 1.384(3) . ?
C8 C7 1.388(3) . ?
C8 C9 1.513(3) . ?
O8 C33 1.195(2) . ?
C7 C6 1.385(3) . ?
O7 C33 1.372(2) . ?
O7 C30 1.427(2) . ?
O6 C29 1.368(2) . ?
O6 C30 1.414(2) . ?
C9 C11 1.507(2) . ?
C10 C11 1.481(3) . ?
C11 C12 1.326(3) . ?
C13 C14 1.488(3) . ?
C15 C14 1.319(3) . ?
C15 C16 1.477(3) . ?
C15 C17 1.500(3) . ?
C18 C19 1.525(3) . ?
C18 C26 1.569(2) . ?
C19 C20 1.507(3) . ?
C20 C21 1.387(3) . ?
C20 C25 1.391(3) . ?
C21 C22 1.384(4) . ?
C22 C23 1.396(4) . ?
C23 C24 1.384(3) . ?
C24 C25 1.390(3) . ?
C25 C26 1.513(3) . ?
C26 C27 1.506(3) . ?
C27 C29 1.324(3) . ?
C27 C28 1.486(3) . ?
C30 C31 1.491(3) . ?
C31 C32 1.319(3) . ?
C32 C33 1.481(3) . ?
C32 C34 1.498(3) . ?

loop_
_geom_torsion_atom_site_label_1
_geom_torsion_atom_site_label_2
_geom_torsion_atom_site_label_3
_geom_torsion_atom_site_label_4
_geom_torsion
_geom_torsion_site_symmetry_1
_geom_torsion_site_symmetry_2
_geom_torsion_site_symmetry_3
_geom_torsion_site_symmetry_4
_geom_torsion_publ_flag
C2 C1 N1 C10 128.57(17) . . . . ?
C9 C1 N1 C10 13.6(2) . . . . ?
N1 C1 C2 C3 -93.86(17) . . . . ?
C9 C1 C2 C3 19.13(19) . . . . ?
C5 C4 C3 C8 -1.5(3) . . . . ?
C5 C4 C3 C2 174.45(19) . . . . ?
C1 C2 C3 C4 166.76(19) . . . . ?
C1 C2 C3 C8 -17.0(2) . . . . ?
C3 C4 C5 C6 -2.0(3) . . . . ?
C4 C3 C8 C7 3.7(3) . . . . ?
C2 C3 C8 C7 -172.89(17) . . . . ?
C4 C3 C8 C9 -175.58(16) . . . . ?
C2 C3 C8 C9 7.8(2) . . . . ?
C3 C8 C7 C6 -2.3(3) . . . . ?
C9 C8 C7 C6 176.89(18) . . . . ?
C4 C5 C6 C7 3.5(3) . . . . ?
C4 C5 C6 Cl1 -176.15(16) . . . . ?
C8 C7 C6 C5 -1.3(3) . . . . ?
C8 C7 C6 Cl1 178.32(15) . . . . ?
C7 C8 C9 C11 -63.2(2) . . . . ?
C3 C8 C9 C11 116.08(18) . . . . ?
C7 C8 C9 C1 -174.61(18) . . . . ?
C3 C8 C9 C1 4.7(2) . . . . ?
N1 C1 C9 C11 -13.87(18) . . . . ?
C2 C1 C9 C11 -133.44(15) . . . . ?
N1 C1 C9 C8 104.67(15) . . . . ?
C2 C1 C9 C8 -14.90(19) . . . . ?
C1 N1 C10 O1 173.99(18) . . . . ?
C1 N1 C10 C11 -7.0(2) . . . . ?
O1 C10 C11 C12 -2.2(3) . . . . ?
N1 C10 C11 C12 178.86(18) . . . . ?
O1 C10 C11 C9 175.90(18) . . . . ?
N1 C10 C11 C9 -3.1(2) . . . . ?
C8 C9 C11 C12 77.0(2) . . . . ?
C1 C9 C11 C12 -171.41(19) . . . . ?
C8 C9 C11 C10 -100.85(17) . . . . ?
C1 C9 C11 C10 10.70(19) . . . . ?
C10 C11 C12 O2 175.44(16) . . . . ?
C9 C11 C12 O2 -2.2(3) . . . . ?
C13 O2 C12 C11 179.82(17) . . . . ?
C12 O2 C13 O3 61.0(2) . . . . ?
C12 O2 C13 C14 175.58(17) . . . . ?
C16 O3 C13 O2 119.49(17) . . . . ?
C16 O3 C13 C14 2.0(2) . . . . ?
C16 C15 C14 C13 0.8(2) . . . . ?
C17 C15 C14 C13 -178.9(2) . . . . ?
O2 C13 C14 C15 -119.78(19) . . . . ?
O3 C13 C14 C15 -1.8(2) . . . . ?
C13 O3 C16 O4 178.0(2) . . . . ?
C13 O3 C16 C15 -1.6(2) . . . . ?
C14 C15 C16 O4 -179.0(2) . . . . ?
C17 C15 C16 O4 0.7(4) . . . . ?
C14 C15 C16 O3 0.4(2) . . . . ?
C17 C15 C16 O3 -179.8(2) . . . . ?
C28 N2 C18 C19 -125.12(18) . . . . ?
C28 N2 C18 C26 -9.8(2) . . . . ?
N2 C18 C19 C20 98.38(17) . . . . ?
C26 C18 C19 C20 -14.6(2) . . . . ?
C18 C19 C20 C21 -169.59(19) . . . . ?
C18 C19 C20 C25 13.5(2) . . . . ?
C25 C20 C21 C22 2.3(3) . . . . ?
C19 C20 C21 C22 -174.4(2) . . . . ?
C20 C21 C22 C23 1.3(3) . . . . ?
C21 C22 C23 C24 -3.2(3) . . . . ?
C21 C22 C23 Cl2 176.06(17) . . . . ?
C22 C23 C24 C25 1.5(3) . . . . ?
Cl2 C23 C24 C25 -177.79(15) . . . . ?
C23 C24 C25 C20 2.2(3) . . . . ?
C23 C24 C25 C26 -177.94(18) . . . . ?
C21 C20 C25 C24 -4.1(3) . . . . ?
C19 C20 C25 C24 173.13(17) . . . . ?
C21 C20 C25 C26 176.00(17) . . . . ?
C19 C20 C25 C26 -6.8(2) . . . . ?
C24 C25 C26 C27 65.3(2) . . . . ?
C20 C25 C26 C27 -114.81(17) . . . . ?
C24 C25 C26 C18 177.35(18) . . . . ?
C20 C25 C26 C18 -2.8(2) . . . . ?
N2 C18 C26 C27 11.20(19) . . . . ?
C19 C18 C26 C27 130.39(16) . . . . ?
N2 C18 C26 C25 -108.25(16) . . . . ?
C19 C18 C26 C25 10.94(19) . . . . ?
C25 C26 C27 C29 -75.9(3) . . . . ?
C18 C26 C27 C29 172.0(2) . . . . ?
C25 C26 C27 C28 102.53(17) . . . . ?
C18 C26 C27 C28 -9.63(19) . . . . ?
C18 N2 C28 O5 -177.70(18) . . . . ?
C18 N2 C28 C27 3.9(2) . . . . ?
C29 C27 C28 O5 4.4(3) . . . . ?
C26 C27 C28 O5 -174.19(18) . . . . ?
C29 C27 C28 N2 -177.26(18) . . . . ?
C26 C27 C28 N2 4.2(2) . . . . ?
C28 C27 C29 O6 -176.47(16) . . . . ?
C26 C27 C29 O6 1.8(3) . . . . ?
C30 O6 C29 C27 174.63(17) . . . . ?
C29 O6 C30 O7 -61.5(2) . . . . ?
C29 O6 C30 C31 -175.90(16) . . . . ?
C33 O7 C30 O6 -118.80(17) . . . . ?
C33 O7 C30 C31 -1.1(2) . . . . ?
O6 C30 C31 C32 118.41(18) . . . . ?
O7 C30 C31 C32 0.8(2) . . . . ?
C30 C31 C32 C33 -0.2(2) . . . . ?
C30 C31 C32 C34 -179.5(2) . . . . ?
C30 O7 C33 O8 -178.0(2) . . . . ?
C30 O7 C33 C32 1.0(2) . . . . ?
C31 C32 C33 O8 178.5(2) . . . . ?
C34 C32 C33 O8 -2.1(4) . . . . ?
C31 C32 C33 O7 -0.5(2) . . . . ?
C34 C32 C33 O7 178.88(19) . . . . ?
